data_1514550
loop_
_publ_author_name
'Gong, Wei'
'RajanBabu, T. V.'

_publ_section_title
;
 Conformation and reactivity in dibenzocyclooctadienes (DBCOD). A general
 approach to the total synthesis of fully substituted DBCOD lignans via
 borostannylative cyclization of \a,\w-diynes
;
_journal_issue 10
_journal_name_full 'Chemical Science'
_journal_page_first 3979
_journal_paper_doi 10.1039/c3sc51751a
_journal_volume 4
_journal_year 2013
_chemical_absolute_configuration syn
_chemical_compound_source 'synthesis as described'
_chemical_formula_moiety 'C27 H32 O11'
_chemical_formula_sum 'C27 H32 O11'
_chemical_formula_weight 532.53
_chemical_name_common 'RajanBabu 1916'
_space_group_crystal_system triclinic
_space_group_IT_number 1
_space_group_name_Hall 'P 1'
_space_group_name_H-M_alt 'P 1'
_atom_sites_solution_hydrogens geom
_atom_sites_solution_primary direct
_atom_sites_solution_secondary difmap
_audit_conform_dict_location ftp://ftp.iucr.org/pub/cif_core.dic
_audit_conform_dict_name cif_core.dic
_audit_conform_dict_version 2.4
_audit_creation_date 2012-10-15T11:24:52-00:00
_audit_creation_method 'WinGX routine CIF_UPDATE'
_cell_angle_alpha 96.812(1)
_cell_angle_beta 97.849(1)
_cell_angle_gamma 109.187(1)
_cell_formula_units_Z 2
_cell_length_a 9.4188(2)
_cell_length_b 9.7589(1)
_cell_length_c 15.1515(3)
_cell_measurement_reflns_used 5852
_cell_measurement_temperature 150(2)
_cell_measurement_theta_max 27.485
_cell_measurement_theta_min 1.018
_cell_measurement_wavelength 0.71073
_cell_volume 1282.95(4)
_computing_cell_refinement 'HKL Scalepack (Otwinowski & Minor 1997)'
_computing_data_collection 'Collect (Bruker AXS BV, 1997-2004)'
_computing_data_reduction 'HKL Denzo and Scalepack (Otwinowski & Minor 1997)'
_computing_molecular_graphics 'Ortep-3 for Windows (Farrugia, 1997)'
_computing_publication_material 'WinGX publication routines (Farrugia, 1999)'
_computing_structure_refinement 'SHELXL-97 (Sheldrick, 2008)'
_computing_structure_solution 'SHELXS-97 (Sheldrick, 2008)'
_diffrn_ambient_temperature 150(2)
_diffrn_detector 'CCD plate'
_diffrn_detector_area_resol_mean 9
_diffrn_measured_fraction_theta_full 0.998
_diffrn_measured_fraction_theta_max 0.998
_diffrn_measurement_device '95mm CCD camera on \k-goniostat'
_diffrn_measurement_device_type 'Nonius KappaCCD'
_diffrn_measurement_method 'phi and omega scans'
_diffrn_orient_matrix_type 'by Bruker AXS Collect from scalepack cell'
_diffrn_orient_matrix_UB_11 -0.276711E-1
_diffrn_orient_matrix_UB_12 -0.21329E-1
_diffrn_orient_matrix_UB_13 -0.675595E-1
_diffrn_orient_matrix_UB_21 0.111031
_diffrn_orient_matrix_UB_22 0.35934E-1
_diffrn_orient_matrix_UB_23 -0.37826E-2
_diffrn_orient_matrix_UB_31 0.15599E-2
_diffrn_orient_matrix_UB_32 -0.101962
_diffrn_orient_matrix_UB_33 0.213E-4
_diffrn_radiation_monochromator graphite
_diffrn_radiation_probe x-ray
_diffrn_radiation_type MoK\a
_diffrn_radiation_wavelength 0.71073
_diffrn_reflns_av_R_equivalents 0.027
_diffrn_reflns_limit_h_max 12
_diffrn_reflns_limit_h_min -12
_diffrn_reflns_limit_k_max 12
_diffrn_reflns_limit_k_min -12
_diffrn_reflns_limit_l_max 19
_diffrn_reflns_limit_l_min -19
_diffrn_reflns_number 41126
_diffrn_reflns_theta_full 27.44
_diffrn_reflns_theta_max 27.44
_diffrn_reflns_theta_min 2.48
_diffrn_source 'Enraf Nonius FR590'
_exptl_absorpt_coefficient_mu 0.107
_exptl_absorpt_correction_T_max 0.984
_exptl_absorpt_correction_T_min 0.896
_exptl_absorpt_correction_type multi-scan
_exptl_absorpt_process_details 'HKL Scalepack (Otwinowski & Minor, 1997)'
_exptl_crystal_colour colourless
_exptl_crystal_density_diffrn 1.379
_exptl_crystal_density_method 'not measured'
_exptl_crystal_description block
_exptl_crystal_F_000 564
_exptl_crystal_size_max 0.38
_exptl_crystal_size_mid 0.35
_exptl_crystal_size_min 0.15
_refine_diff_density_max 0.308
_refine_diff_density_min -0.347
_refine_diff_density_rms 0.037
_refine_ls_abs_structure_details 'Flack H D (1983), Acta Cryst. A39, 876-881'
_refine_ls_abs_structure_Flack 0.2(4)
_refine_ls_extinction_method none
_refine_ls_goodness_of_fit_ref 1.032
_refine_ls_hydrogen_treatment mixed
_refine_ls_matrix_type full
_refine_ls_number_parameters 709
_refine_ls_number_reflns 11557
_refine_ls_number_restraints 3
_refine_ls_restrained_S_all 1.031
_refine_ls_R_factor_all 0.0443
_refine_ls_R_factor_gt 0.0353
_refine_ls_shift/su_max 0.003
_refine_ls_shift/su_mean 0
_refine_ls_structure_factor_coef Fsqd
_refine_ls_weighting_details 'w=1/[\s^2^(Fo^2^)+(0.0432P)^2^+0.1986P] where P=(Fo^2^+2Fc^2^)/3'
_refine_ls_weighting_scheme calc
_refine_ls_wR_factor_gt 0.08
_refine_ls_wR_factor_ref 0.0849
_reflns_number_gt 10253
_reflns_number_total 11557
_reflns_threshold_expression >2\s(I)
_cod_data_source_file c3sc51751a.txt
_cod_data_source_block RajanBabu1916
_cod_depositor_comments
;
 Updating space group information.

 Antanas Vaitkus,
 2018-06-07
;
_cod_database_code 1514550

loop_
_space_group_symop_id
_space_group_symop_operation_xyz
1 x,y,z

loop_
_atom_site_label
_atom_site_type_symbol
_atom_site_fract_x
_atom_site_fract_y
_atom_site_fract_z
_atom_site_U_iso_or_equiv
_atom_site_adp_type
_atom_site_occupancy
_atom_site_symmetry_multiplicity
_atom_site_calc_flag
_atom_site_refinement_flags
O1A O 0.79463(13) 0.35610(13) 0.09882(8) 0.0293(3) Uani 1 1 d .
O2A O 1.08793(14) 0.49727(13) 0.06880(9) 0.0308(3) Uani 1 1 d .
O3A O 1.31944(13) 0.39620(13) 0.12749(9) 0.0322(3) Uani 1 1 d .
O4A O 0.84139(13) -0.07628(12) 0.26510(8) 0.0265(2) Uani 1 1 d .
O5A O 0.88543(16) -0.17296(15) 0.13393(9) 0.0409(3) Uani 1 1 d .
O6A O 1.15730(16) 0.24156(15) 0.39613(9) 0.0382(3) Uani 1 1 d .
H06A H 1.134(3) 0.309(3) 0.3709(19) 0.068(8) Uiso 1 1 d .
O7A O 0.92208(14) 0.36411(13) 0.34756(8) 0.0301(3) Uani 1 1 d .
O8A O 0.74554(18) 0.47326(17) 0.33161(10) 0.0464(4) Uani 1 1 d .
O9A O 0.28289(15) -0.09677(17) 0.22708(10) 0.0450(3) Uani 1 1 d .
O10A O 0.33135(15) -0.12809(17) 0.08224(10) 0.0457(3) Uani 1 1 d .
O11A O 0.64822(14) 0.02611(16) 0.04017(8) 0.0393(3) Uani 1 1 d .
C1A C 0.91182(18) 0.30708(18) 0.12592(11) 0.0234(3) Uani 1 1 d .
C2A C 1.05908(19) 0.37470(17) 0.11028(11) 0.0245(3) Uani 1 1 d .
C3A C 1.17683(18) 0.32624(17) 0.14491(11) 0.0249(3) Uani 1 1 d .
C4A C 1.14472(19) 0.21443(17) 0.19528(12) 0.0261(3) Uani 1 1 d .
H4A H 1.2238 0.1802 0.2177 0.031 Uiso 1 1 calc R
C5A C 0.99852(18) 0.15075(17) 0.21397(10) 0.0228(3) Uani 1 1 d .
C6A C 0.98663(19) 0.04293(18) 0.27923(11) 0.0258(3) Uani 1 1 d .
H6A H 1.065 -0.0034 0.2702 0.031 Uiso 1 1 calc R
C7A C 1.0227(2) 0.11338(19) 0.38139(12) 0.0310(4) Uani 1 1 d .
C8A C 0.8900(2) 0.1476(2) 0.41888(12) 0.0337(4) Uani 1 1 d .
H8A H 0.8105 0.0502 0.4194 0.04 Uiso 1 1 calc R
C9A C 0.8070(2) 0.2348(2) 0.36630(12) 0.0308(4) Uani 1 1 d .
H9A H 0.7502 0.272 0.4088 0.037 Uiso 1 1 calc R
C10A C 0.6891(2) 0.14547(19) 0.28302(11) 0.0270(4) Uani 1 1 d .
C11A C 0.5422(2) 0.0736(2) 0.29938(12) 0.0324(4) Uani 1 1 d .
H11A H 0.5192 0.0848 0.3583 0.039 Uiso 1 1 calc R
C12A C 0.4337(2) -0.0130(2) 0.22744(13) 0.0321(4) Uani 1 1 d .
C13A C 0.46241(19) -0.03010(19) 0.14033(12) 0.0293(4) Uani 1 1 d .
C14A C 0.6058(2) 0.04060(19) 0.12227(11) 0.0270(3) Uani 1 1 d .
C15A C 0.72167(19) 0.12933(18) 0.19618(11) 0.0237(3) Uani 1 1 d .
C16A C 0.87990(18) 0.19503(18) 0.17846(10) 0.0232(3) Uani 1 1 d .
C17A C 1.0696(3) 0.0054(2) 0.43369(13) 0.0408(5) Uani 1 1 d .
H17A H 1.1513 -0.0182 0.409 0.061 Uiso 1 1 calc R
H17B H 0.981 -0.0851 0.4279 0.061 Uiso 1 1 calc R
H17C H 1.1063 0.0503 0.4977 0.061 Uiso 1 1 calc R
C18A C 0.9436(3) 0.2270(3) 0.51807(13) 0.0525(6) Uani 1 1 d .
H18A H 0.9851 0.1673 0.5543 0.079 Uiso 1 1 calc R
H18B H 0.8567 0.2412 0.5417 0.079 Uiso 1 1 calc R
H18C H 1.0232 0.3231 0.5213 0.079 Uiso 1 1 calc R
C19A C 0.2151(3) -0.1518(3) 0.13312(18) 0.0633(7) Uani 1 1 d .
H19A H 0.1551 -0.2584 0.1244 0.076 Uiso 1 1 calc R
H19B H 0.1451 -0.1002 0.113 0.076 Uiso 1 1 calc R
C20A C 0.5354(3) -0.0276(3) -0.03964(15) 0.0583(6) Uani 1 1 d .
H20A H 0.4728 -0.1302 -0.0398 0.088 Uiso 1 1 calc R
H20B H 0.5851 -0.0225 -0.0925 0.088 Uiso 1 1 calc R
H20C H 0.4701 0.0325 -0.0419 0.088 Uiso 1 1 calc R
C21A C 0.7622(2) 0.3652(3) 0.00526(14) 0.0443(5) Uani 1 1 d .
H21A H 0.8086 0.4675 -0.0029 0.066 Uiso 1 1 calc R
H21B H 0.6511 0.3319 -0.0155 0.066 Uiso 1 1 calc R
H21C H 0.8045 0.3025 -0.0301 0.066 Uiso 1 1 calc R
C22A C 1.1526(2) 0.4920(2) -0.01102(14) 0.0376(4) Uani 1 1 d .
H22A H 1.2391 0.4576 0 0.056 Uiso 1 1 calc R
H22B H 1.1881 0.5907 -0.0267 0.056 Uiso 1 1 calc R
H22C H 1.0748 0.424 -0.061 0.056 Uiso 1 1 calc R
C23A C 1.4320(2) 0.3295(2) 0.14764(15) 0.0364(4) Uani 1 1 d .
H23A H 1.4578 0.3363 0.2133 0.055 Uiso 1 1 calc R
H23B H 1.5241 0.381 0.1249 0.055 Uiso 1 1 calc R
H23C H 1.391 0.2257 0.1185 0.055 Uiso 1 1 calc R
C24A C 0.8040(2) -0.17729(19) 0.18893(11) 0.0293(4) Uani 1 1 d .
C25A C 0.6520(2) -0.2933(2) 0.18478(13) 0.0385(4) Uani 1 1 d .
H25A H 0.6114 -0.3462 0.1225 0.058 Uiso 1 1 calc R
H25B H 0.5811 -0.2472 0.2047 0.058 Uiso 1 1 calc R
H25C H 0.6637 -0.3627 0.2245 0.058 Uiso 1 1 calc R
C26A C 0.8730(2) 0.4748(2) 0.32734(12) 0.0339(4) Uani 1 1 d .
C27A C 0.9923(2) 0.5928(2) 0.29651(14) 0.0392(4) Uani 1 1 d .
H27A H 0.9591 0.5935 0.2324 0.059 Uiso 1 1 calc R
H27B H 1.0887 0.5738 0.3045 0.059 Uiso 1 1 calc R
H27C H 1.0074 0.6886 0.3323 0.059 Uiso 1 1 calc R
O1B O 0.88416(13) 0.70414(13) 0.80573(8) 0.0281(3) Uani 1 1 d .
O2B O 1.03329(13) 1.00777(13) 0.85675(8) 0.0302(3) Uani 1 1 d .
O3B O 0.89096(13) 1.19453(13) 0.80194(9) 0.0308(3) Uani 1 1 d .
O4B O 0.33303(12) 0.65283(12) 0.63982(7) 0.0243(2) Uani 1 1 d .
O5B O 0.31157(15) 0.76965(15) 0.77188(9) 0.0366(3) Uani 1 1 d .
O6B O 0.58369(15) 0.89329(14) 0.51436(8) 0.0333(3) Uani 1 1 d .
HO6B H 0.666(3) 0.875(3) 0.5346(17) 0.055(7) Uiso 1 1 d .
O7B O 0.73579(13) 0.69451(13) 0.55446(8) 0.0276(3) Uani 1 1 d .
O8B O 0.86754(17) 0.54096(17) 0.56230(11) 0.0549(4) Uani 1 1 d .
O9B O 0.34979(16) 0.12734(14) 0.66112(10) 0.0406(3) Uani 1 1 d .
O10B O 0.42373(15) 0.24870(13) 0.80970(9) 0.0371(3) Uani 1 1 d .
O11B O 0.60592(14) 0.56990(13) 0.86157(8) 0.0330(3) Uani 1 1 d .
C1B C 0.81251(18) 0.80009(17) 0.78333(10) 0.0232(3) Uani 1 1 d .
C2B C 0.88504(18) 0.95232(18) 0.80822(11) 0.0236(3) Uani 1 1 d .
C3B C 0.81252(18) 1.04564(18) 0.77639(11) 0.0244(3) Uani 1 1 d .
C4B C 0.67025(19) 0.98540(18) 0.72026(11) 0.0250(3) Uani 1 1 d .
H4B H 0.6204 1.0488 0.6991 0.03 Uiso 1 1 calc R
C5B C 0.59882(17) 0.83317(17) 0.69417(10) 0.0223(3) Uani 1 1 d .
C6B C 0.44781(17) 0.78672(18) 0.62774(10) 0.0225(3) Uani 1 1 d .
H6B H 0.4052 0.867 0.6396 0.027 Uiso 1 1 calc R
C7B C 0.45814(19) 0.76971(19) 0.52567(11) 0.0262(3) Uani 1 1 d .
C8B C 0.4687(2) 0.6213(2) 0.48304(11) 0.0293(4) Uani 1 1 d .
H8B H 0.3676 0.5435 0.482 0.035 Uiso 1 1 calc R
C9B C 0.59213(19) 0.57000(19) 0.53205(11) 0.0266(3) Uani 1 1 d .
H9B H 0.6068 0.4944 0.4871 0.032 Uiso 1 1 calc R
C10B C 0.55302(18) 0.49841(18) 0.61337(11) 0.0243(3) Uani 1 1 d .
C11B C 0.4677(2) 0.34667(19) 0.59294(12) 0.0298(4) Uani 1 1 d .
H11B H 0.4397 0.2948 0.5324 0.036 Uiso 1 1 calc R
C12B C 0.4264(2) 0.27639(18) 0.66342(13) 0.0300(4) Uani 1 1 d .
C13B C 0.46891(19) 0.34809(18) 0.75189(12) 0.0276(4) Uani 1 1 d .
C14B C 0.55446(19) 0.49649(18) 0.77379(11) 0.0249(3) Uani 1 1 d .
C15B C 0.59353(17) 0.57431(17) 0.70241(11) 0.0226(3) Uani 1 1 d .
C16B C 0.66829(18) 0.73794(17) 0.72590(10) 0.0212(3) Uani 1 1 d .
C17B C 0.3167(2) 0.7904(2) 0.47587(12) 0.0349(4) Uani 1 1 d .
H17D H 0.3096 0.8833 0.5036 0.052 Uiso 1 1 calc R
H17E H 0.2251 0.7083 0.4798 0.052 Uiso 1 1 calc R
H17F H 0.3246 0.793 0.4122 0.052 Uiso 1 1 calc R
C18B C 0.4885(3) 0.6218(3) 0.38383(12) 0.0454(5) Uani 1 1 d .
H18D H 0.5875 0.6953 0.3816 0.068 Uiso 1 1 calc R
H18E H 0.4061 0.6462 0.3503 0.068 Uiso 1 1 calc R
H18F H 0.4845 0.5241 0.3565 0.068 Uiso 1 1 calc R
C19B C 0.3140(3) 0.1206(2) 0.75009(15) 0.0454(5) Uani 1 1 d .
H19C H 0.3208 0.0296 0.7701 0.054 Uiso 1 1 calc R
H19D H 0.2088 0.1205 0.7501 0.054 Uiso 1 1 calc R
C20B C 0.4902(3) 0.5579(3) 0.91542(14) 0.0474(5) Uani 1 1 d .
H20D H 0.4112 0.5908 0.8855 0.071 Uiso 1 1 calc R
H20E H 0.5362 0.6196 0.9751 0.071 Uiso 1 1 calc R
H20F H 0.4439 0.455 0.9225 0.071 Uiso 1 1 calc R
C21B C 0.9547(2) 0.7223(2) 0.89855(13) 0.0380(4) Uani 1 1 d .
H21D H 1.0619 0.7874 0.9079 0.057 Uiso 1 1 calc R
H21E H 0.9501 0.6261 0.9134 0.057 Uiso 1 1 calc R
H21F H 0.9005 0.7659 0.9377 0.057 Uiso 1 1 calc R
C22B C 1.0521(3) 1.0852(2) 0.94700(14) 0.0444(5) Uani 1 1 d .
H22D H 1.0057 1.1614 0.9449 0.067 Uiso 1 1 calc R
H22E H 1.1614 1.1313 0.973 0.067 Uiso 1 1 calc R
H22F H 1.0021 1.0156 0.9845 0.067 Uiso 1 1 calc R
C23B C 0.8115(2) 1.28831(19) 0.77238(13) 0.0323(4) Uani 1 1 d .
H23D H 0.7909 1.2732 0.7061 0.048 Uiso 1 1 calc R
H23E H 0.8747 1.3915 0.7965 0.048 Uiso 1 1 calc R
H23F H 0.7146 1.2645 0.7944 0.048 Uiso 1 1 calc R
C24B C 0.27403(18) 0.65992(19) 0.71586(11) 0.0262(3) Uani 1 1 d .
C25B C 0.1566(2) 0.5144(2) 0.71925(13) 0.0368(4) Uani 1 1 d .
H25D H 0.1432 0.5091 0.7819 0.055 Uiso 1 1 calc R
H25E H 0.1907 0.4347 0.6962 0.055 Uiso 1 1 calc R
H25F H 0.059 0.5043 0.6818 0.055 Uiso 1 1 calc R
C26B C 0.8652(2) 0.6634(2) 0.57371(12) 0.0340(4) Uani 1 1 d .
C27B C 1.0007(2) 0.7994(2) 0.61217(14) 0.0377(4) Uani 1 1 d .
H27D H 1.0392 0.7961 0.675 0.057 Uiso 1 1 calc R
H27E H 0.9708 0.8863 0.6102 0.057 Uiso 1 1 calc R
H27F H 1.0812 0.805 0.5766 0.057 Uiso 1 1 calc R

loop_
_atom_site_aniso_label
_atom_site_aniso_U_11
_atom_site_aniso_U_22
_atom_site_aniso_U_33
_atom_site_aniso_U_23
_atom_site_aniso_U_13
_atom_site_aniso_U_12
O1A 0.0307(6) 0.0377(7) 0.0293(6) 0.0146(5) 0.0085(5) 0.0208(5)
O2A 0.0355(7) 0.0257(6) 0.0384(7) 0.0143(5) 0.0145(5) 0.0142(5)
O3A 0.0230(6) 0.0279(6) 0.0471(8) 0.0120(5) 0.0068(5) 0.0090(5)
O4A 0.0328(6) 0.0239(6) 0.0242(6) 0.0060(5) 0.0073(5) 0.0104(5)
O5A 0.0461(8) 0.0402(8) 0.0325(7) -0.0028(6) 0.0129(6) 0.0108(6)
O6A 0.0430(8) 0.0325(7) 0.0334(7) 0.0018(6) -0.0088(6) 0.0135(6)
O7A 0.0382(7) 0.0280(6) 0.0279(6) 0.0038(5) 0.0016(5) 0.0187(5)
O8A 0.0536(9) 0.0518(9) 0.0521(9) 0.0167(7) 0.0170(7) 0.0369(8)
O9A 0.0294(7) 0.0519(8) 0.0586(9) 0.0206(7) 0.0205(6) 0.0122(6)
O10A 0.0249(7) 0.0550(9) 0.0492(9) 0.0096(7) 0.0057(6) 0.0039(6)
O11A 0.0317(7) 0.0581(9) 0.0217(6) 0.0034(6) 0.0033(5) 0.0093(6)
C1A 0.0253(8) 0.0266(8) 0.0219(8) 0.0051(6) 0.0039(6) 0.0137(7)
C2A 0.0293(8) 0.0196(7) 0.0257(8) 0.0048(6) 0.0054(6) 0.0096(7)
C3A 0.0228(8) 0.0221(8) 0.0279(8) 0.0010(6) 0.0034(6) 0.0070(7)
C4A 0.0268(8) 0.0235(8) 0.0289(8) 0.0042(6) 0.0006(7) 0.0121(7)
C5A 0.0276(8) 0.0212(8) 0.0195(7) 0.0021(6) 0.0013(6) 0.0102(7)
C6A 0.0291(9) 0.0245(8) 0.0254(8) 0.0056(6) 0.0017(7) 0.0125(7)
C7A 0.0412(10) 0.0286(9) 0.0246(8) 0.0051(7) -0.0015(7) 0.0170(8)
C8A 0.0523(11) 0.0361(10) 0.0212(8) 0.0071(7) 0.0056(8) 0.0263(9)
C9A 0.0427(10) 0.0328(9) 0.0234(8) 0.0071(7) 0.0091(7) 0.0199(8)
C10A 0.0351(9) 0.0282(8) 0.0253(8) 0.0098(7) 0.0087(7) 0.0180(7)
C11A 0.0405(10) 0.0364(10) 0.0316(9) 0.0132(8) 0.0179(8) 0.0216(8)
C12A 0.0288(9) 0.0326(9) 0.0439(11) 0.0158(8) 0.0166(8) 0.0155(8)
C13A 0.0250(8) 0.0283(9) 0.0354(10) 0.0082(7) 0.0039(7) 0.0105(7)
C14A 0.0288(8) 0.0311(9) 0.0260(8) 0.0095(7) 0.0065(7) 0.0147(7)
C15A 0.0274(8) 0.0255(8) 0.0236(8) 0.0097(6) 0.0071(6) 0.0135(7)
C16A 0.0255(8) 0.0243(8) 0.0208(8) 0.0026(6) 0.0044(6) 0.0104(6)
C17A 0.0623(13) 0.0402(11) 0.0278(9) 0.0088(8) -0.0006(9) 0.0311(10)
C18A 0.0887(18) 0.0613(14) 0.0215(9) 0.0036(9) 0.0027(10) 0.0491(14)
C19A 0.0421(13) 0.0534(14) 0.0753(18) -0.0216(12) 0.0277(12) -0.0039(11)
C20A 0.0506(13) 0.0774(17) 0.0295(11) -0.0022(11) 0.0013(9) 0.0058(12)
C21A 0.0391(11) 0.0698(14) 0.0374(11) 0.0313(10) 0.0091(8) 0.0282(10)
C22A 0.0423(11) 0.0428(11) 0.0394(10) 0.0187(8) 0.0169(9) 0.0227(9)
C23A 0.0257(9) 0.0326(10) 0.0536(12) 0.0102(8) 0.0075(8) 0.0130(8)
C24A 0.0386(10) 0.0265(8) 0.0236(8) 0.0068(7) 0.0024(7) 0.0130(7)
C25A 0.0437(11) 0.0309(9) 0.0349(10) 0.0111(8) 0.0017(8) 0.0056(8)
C26A 0.0474(11) 0.0328(10) 0.0252(9) -0.0004(7) -0.0010(8) 0.0237(9)
C27A 0.0436(11) 0.0278(9) 0.0422(11) 0.0011(8) -0.0042(9) 0.0137(8)
O1B 0.0290(6) 0.0287(6) 0.0282(6) 0.0053(5) -0.0013(5) 0.0147(5)
O2B 0.0220(6) 0.0313(6) 0.0328(7) 0.0025(5) -0.0026(5) 0.0073(5)
O3B 0.0264(6) 0.0224(6) 0.0403(7) 0.0049(5) 0.0001(5) 0.0069(5)
O4B 0.0224(6) 0.0273(6) 0.0220(6) 0.0033(4) 0.0045(4) 0.0071(5)
O5B 0.0364(7) 0.0422(7) 0.0279(6) -0.0012(6) 0.0097(5) 0.0105(6)
O6B 0.0313(7) 0.0421(7) 0.0329(7) 0.0184(6) 0.0097(5) 0.0158(6)
O7B 0.0248(6) 0.0364(7) 0.0279(6) 0.0106(5) 0.0081(5) 0.0158(5)
O8B 0.0469(9) 0.0539(9) 0.0668(11) -0.0090(8) -0.0062(8) 0.0348(8)
O9B 0.0449(8) 0.0229(6) 0.0466(8) 0.0038(5) 0.0072(6) 0.0036(6)
O10B 0.0416(8) 0.0289(6) 0.0393(7) 0.0144(6) 0.0084(6) 0.0070(6)
O11B 0.0390(7) 0.0363(7) 0.0201(6) 0.0057(5) 0.0045(5) 0.0084(6)
C1B 0.0252(8) 0.0270(8) 0.0200(8) 0.0052(6) 0.0047(6) 0.0119(7)
C2B 0.0199(8) 0.0277(8) 0.0221(8) 0.0036(6) 0.0030(6) 0.0077(6)
C3B 0.0236(8) 0.0231(8) 0.0262(8) 0.0047(6) 0.0062(6) 0.0069(7)
C4B 0.0260(8) 0.0260(8) 0.0264(8) 0.0076(6) 0.0060(6) 0.0122(7)
C5B 0.0226(8) 0.0268(8) 0.0197(7) 0.0053(6) 0.0054(6) 0.0108(7)
C6B 0.0203(8) 0.0267(8) 0.0218(8) 0.0062(6) 0.0040(6) 0.0092(6)
C7B 0.0248(8) 0.0369(9) 0.0216(8) 0.0100(7) 0.0038(6) 0.0153(7)
C8B 0.0312(9) 0.0435(10) 0.0178(8) 0.0043(7) 0.0037(7) 0.0198(8)
C9B 0.0275(9) 0.0333(9) 0.0209(8) 0.0027(6) 0.0037(6) 0.0143(7)
C10B 0.0242(8) 0.0280(8) 0.0233(8) 0.0043(7) 0.0028(6) 0.0131(7)
C11B 0.0320(9) 0.0297(9) 0.0264(9) -0.0009(7) 0.0003(7) 0.0130(7)
C12B 0.0283(9) 0.0221(8) 0.0385(10) 0.0035(7) 0.0023(7) 0.0096(7)
C13B 0.0264(9) 0.0267(8) 0.0312(9) 0.0117(7) 0.0043(7) 0.0093(7)
C14B 0.0258(8) 0.0271(8) 0.0221(8) 0.0052(6) 0.0013(6) 0.0106(7)
C15B 0.0198(8) 0.0242(8) 0.0244(8) 0.0051(6) 0.0021(6) 0.0092(6)
C16B 0.0247(8) 0.0242(8) 0.0166(7) 0.0046(6) 0.0055(6) 0.0102(6)
C17B 0.0352(10) 0.0513(11) 0.0257(9) 0.0097(8) 0.0025(7) 0.0253(9)
C18B 0.0548(13) 0.0781(15) 0.0202(9) 0.0103(9) 0.0084(8) 0.0445(12)
C19B 0.0463(12) 0.0292(10) 0.0537(13) 0.0095(9) 0.0126(10) 0.0020(9)
C20B 0.0567(13) 0.0639(14) 0.0315(10) 0.0086(9) 0.0143(9) 0.0318(12)
C21B 0.0410(11) 0.0342(10) 0.0349(10) 0.0086(8) -0.0108(8) 0.0142(8)
C22B 0.0502(12) 0.0370(11) 0.0371(11) -0.0062(8) -0.0133(9) 0.0163(9)
C23B 0.0341(9) 0.0235(8) 0.0402(10) 0.0081(7) 0.0063(8) 0.0108(7)
C24B 0.0219(8) 0.0357(9) 0.0210(8) 0.0059(7) 0.0022(6) 0.0104(7)
C25B 0.0292(9) 0.0435(11) 0.0333(10) 0.0120(8) 0.0056(8) 0.0056(8)
C26B 0.0347(10) 0.0507(12) 0.0265(9) 0.0078(8) 0.0090(7) 0.0261(9)
C27B 0.0274(9) 0.0520(12) 0.0390(10) 0.0144(9) 0.0110(8) 0.0166(9)

loop_
_atom_type_symbol
_atom_type_description
_atom_type_scat_dispersion_real
_atom_type_scat_dispersion_imag
_atom_type_scat_source
C C 0.0033 0.0016 'International Tables Vol C Tables 4.2.6.8 and 6.1.1.4'
H H 0 0 'International Tables Vol C Tables 4.2.6.8 and 6.1.1.4'
O O 0.0106 0.006 'International Tables Vol C Tables 4.2.6.8 and 6.1.1.4'

loop_
_geom_angle_atom_site_label_1
_geom_angle_atom_site_label_2
_geom_angle_atom_site_label_3
_geom_angle
C1A O1A C21A 117.19(13)
C2A O2A C22A 116.90(13)
C3A O3A C23A 116.82(13)
C24A O4A C6A 117.11(13)
C7A O6A H06A 108.3(19)
C26A O7A C9A 115.99(14)
C12A O9A C19A 105.03(15)
C13A O10A C19A 105.43(16)
C14A O11A C20A 119.91(16)
O1A C1A C2A 121.83(14)
O1A C1A C16A 116.55(14)
C2A C1A C16A 121.30(14)
O2A C2A C1A 118.59(14)
O2A C2A C3A 121.74(14)
C1A C2A C3A 119.35(14)
O3A C3A C4A 123.70(14)
O3A C3A C2A 117.03(14)
C4A C3A C2A 119.26(15)
C3A C4A C5A 121.35(15)
C3A C4A H4A 119.3
C5A C4A H4A 119.3
C16A C5A C4A 120.08(14)
C16A C5A C6A 124.96(15)
C4A C5A C6A 114.81(14)
O4A C6A C5A 115.46(13)
O4A C6A C7A 106.15(13)
C5A C6A C7A 115.07(13)
O4A C6A H6A 106.5
C5A C6A H6A 106.5
C7A C6A H6A 106.5
O6A C7A C17A 104.98(15)
O6A C7A C8A 111.64(14)
C17A C7A C8A 109.50(16)
O6A C7A C6A 107.89(14)
C17A C7A C6A 106.26(14)
C8A C7A C6A 115.89(14)
C18A C8A C9A 108.03(15)
C18A C8A C7A 110.77(17)
C9A C8A C7A 118.34(15)
C18A C8A H8A 106.3
C9A C8A H8A 106.3
C7A C8A H8A 106.3
O7A C9A C10A 113.21(14)
O7A C9A C8A 108.33(15)
C10A C9A C8A 115.41(15)
O7A C9A H9A 106.4
C10A C9A H9A 106.4
C8A C9A H9A 106.4
C15A C10A C11A 120.96(16)
C15A C10A C9A 123.90(16)
C11A C10A C9A 115.09(15)
C12A C11A C10A 117.42(16)
C12A C11A H11A 121.3
C10A C11A H11A 121.3
C11A C12A C13A 122.88(16)
C11A C12A O9A 127.95(17)
C13A C12A O9A 109.17(16)
C14A C13A C12A 120.83(16)
C14A C13A O10A 129.52(16)
C12A C13A O10A 109.61(15)
O11A C14A C13A 125.61(16)
O11A C14A C15A 116.80(14)
C13A C14A C15A 117.49(15)
C10A C15A C14A 120.40(15)
C10A C15A C16A 121.82(14)
C14A C15A C16A 117.65(14)
C5A C16A C1A 118.59(14)
C5A C16A C15A 121.91(14)
C1A C16A C15A 119.49(13)
C7A C17A H17A 109.5
C7A C17A H17B 109.5
H17A C17A H17B 109.5
C7A C17A H17C 109.5
H17A C17A H17C 109.5
H17B C17A H17C 109.5
C8A C18A H18A 109.5
C8A C18A H18B 109.5
H18A C18A H18B 109.5
C8A C18A H18C 109.5
H18A C18A H18C 109.5
H18B C18A H18C 109.5
O10A C19A O9A 108.90(18)
O10A C19A H19A 109.9
O9A C19A H19A 109.9
O10A C19A H19B 109.9
O9A C19A H19B 109.9
H19A C19A H19B 108.3
O11A C20A H20A 109.5
O11A C20A H20B 109.5
H20A C20A H20B 109.5
O11A C20A H20C 109.5
H20A C20A H20C 109.5
H20B C20A H20C 109.5
O1A C21A H21A 109.5
O1A C21A H21B 109.5
H21A C21A H21B 109.5
O1A C21A H21C 109.5
H21A C21A H21C 109.5
H21B C21A H21C 109.5
O2A C22A H22A 109.5
O2A C22A H22B 109.5
H22A C22A H22B 109.5
O2A C22A H22C 109.5
H22A C22A H22C 109.5
H22B C22A H22C 109.5
O3A C23A H23A 109.5
O3A C23A H23B 109.5
H23A C23A H23B 109.5
O3A C23A H23C 109.5
H23A C23A H23C 109.5
H23B C23A H23C 109.5
O5A C24A O4A 123.39(16)
O5A C24A C25A 126.04(17)
O4A C24A C25A 110.56(15)
C24A C25A H25A 109.5
C24A C25A H25B 109.5
H25A C25A H25B 109.5
C24A C25A H25C 109.5
H25A C25A H25C 109.5
H25B C25A H25C 109.5
O8A C26A O7A 122.82(18)
O8A C26A C27A 125.03(17)
O7A C26A C27A 112.11(16)
C26A C27A H27A 109.5
C26A C27A H27B 109.5
H27A C27A H27B 109.5
C26A C27A H27C 109.5
H27A C27A H27C 109.5
H27B C27A H27C 109.5
C1B O1B C21B 117.70(13)
C2B O2B C22B 115.32(14)
C3B O3B C23B 115.84(13)
C24B O4B C6B 116.41(12)
C7B O6B HO6B 105.4(17)
C26B O7B C9B 116.80(13)
C12B O9B C19B 103.88(14)
C13B O10B C19B 103.15(14)
C14B O11B C20B 115.32(15)
O1B C1B C2B 121.77(14)
O1B C1B C16B 116.39(14)
C2B C1B C16B 121.51(14)
O2B C2B C1B 119.08(14)
O2B C2B C3B 121.18(14)
C1B C2B C3B 119.45(14)
O3B C3B C4B 123.86(14)
O3B C3B C2B 116.71(14)
C4B C3B C2B 119.41(14)
C3B C4B C5B 121.14(15)
C3B C4B H4B 119.4
C5B C4B H4B 119.4
C16B C5B C4B 120.43(14)
C16B C5B C6B 125.49(14)
C4B C5B C6B 114.04(13)
O4B C6B C5B 114.54(12)
O4B C6B C7B 106.94(12)
C5B C6B C7B 116.06(13)
O4B C6B H6B 106.2
C5B C6B H6B 106.2
C7B C6B H6B 106.2
O6B C7B C17B 104.59(14)
O6B C7B C8B 111.78(14)
C17B C7B C8B 109.74(14)
O6B C7B C6B 107.67(13)
C17B C7B C6B 106.56(13)
C8B C7B C6B 115.79(13)
C18B C8B C9B 108.19(14)
C18B C8B C7B 110.80(15)
C9B C8B C7B 117.59(14)
C18B C8B H8B 106.5
C9B C8B H8B 106.5
C7B C8B H8B 106.5
O7B C9B C10B 112.12(13)
O7B C9B C8B 108.06(13)
C10B C9B C8B 115.76(14)
O7B C9B H9B 106.8
C10B C9B H9B 106.8
C8B C9B H9B 106.8
C15B C10B C11B 121.01(15)
C15B C10B C9B 124.13(15)
C11B C10B C9B 114.85(14)
C12B C11B C10B 117.57(16)
C12B C11B H11B 121.2
C10B C11B H11B 121.2
C11B C12B C13B 122.37(16)
C11B C12B O9B 128.26(16)
C13B C12B O9B 109.18(15)
C12B C13B C14B 121.14(15)
C12B C13B O10B 110.31(15)
C14B C13B O10B 128.37(16)
O11B C14B C13B 122.72(15)
O11B C14B C15B 119.16(15)
C13B C14B C15B 118.10(15)
C10B C15B C14B 119.70(15)
C10B C15B C16B 122.64(14)
C14B C15B C16B 117.53(14)
C5B C16B C1B 118.05(14)
C5B C16B C15B 122.24(14)
C1B C16B C15B 119.70(13)
C7B C17B H17D 109.5
C7B C17B H17E 109.5
H17D C17B H17E 109.5
C7B C17B H17F 109.5
H17D C17B H17F 109.5
H17E C17B H17F 109.5
C8B C18B H18D 109.5
C8B C18B H18E 109.5
H18D C18B H18E 109.5
C8B C18B H18F 109.5
H18D C18B H18F 109.5
H18E C18B H18F 109.5
O9B C19B O10B 107.01(15)
O9B C19B H19C 110.3
O10B C19B H19C 110.3
O9B C19B H19D 110.3
O10B C19B H19D 110.3
H19C C19B H19D 108.6
O11B C20B H20D 109.5
O11B C20B H20E 109.5
H20D C20B H20E 109.5
O11B C20B H20F 109.5
H20D C20B H20F 109.5
H20E C20B H20F 109.5
O1B C21B H21D 109.5
O1B C21B H21E 109.5
H21D C21B H21E 109.5
O1B C21B H21F 109.5
H21D C21B H21F 109.5
H21E C21B H21F 109.5
O2B C22B H22D 109.5
O2B C22B H22E 109.5
H22D C22B H22E 109.5
O2B C22B H22F 109.5
H22D C22B H22F 109.5
H22E C22B H22F 109.5
O3B C23B H23D 109.5
O3B C23B H23E 109.5
H23D C23B H23E 109.5
O3B C23B H23F 109.5
H23D C23B H23F 109.5
H23E C23B H23F 109.5
O5B C24B O4B 123.61(16)
O5B C24B C25B 125.73(16)
O4B C24B C25B 110.65(14)
C24B C25B H25D 109.5
C24B C25B H25E 109.5
H25D C25B H25E 109.5
C24B C25B H25F 109.5
H25D C25B H25F 109.5
H25E C25B H25F 109.5
O8B C26B O7B 123.12(18)
O8B C26B C27B 125.16(17)
O7B C26B C27B 111.71(16)
C26B C27B H27D 109.5
C26B C27B H27E 109.5
H27D C27B H27E 109.5
C26B C27B H27F 109.5
H27D C27B H27F 109.5
H27E C27B H27F 109.5

loop_
_geom_bond_atom_site_label_1
_geom_bond_atom_site_label_2
_geom_bond_distance
O1A C1A 1.3733(19)
O1A C21A 1.428(2)
O2A C2A 1.3824(19)
O2A C22A 1.429(2)
O3A C3A 1.370(2)
O3A C23A 1.432(2)
O4A C24A 1.349(2)
O4A C6A 1.444(2)
O5A C24A 1.203(2)
O6A C7A 1.427(2)
O6A H06A 0.87(3)
O7A C26A 1.358(2)
O7A C9A 1.456(2)
O8A C26A 1.206(2)
O9A C12A 1.385(2)
O9A C19A 1.438(3)
O10A C13A 1.393(2)
O10A C19A 1.398(3)
O11A C14A 1.363(2)
O11A C20A 1.414(2)
C1A C2A 1.393(2)
C1A C16A 1.406(2)
C2A C3A 1.405(2)
C3A C4A 1.381(2)
C4A C5A 1.396(2)
C4A H4A 0.95
C5A C16A 1.390(2)
C5A C6A 1.515(2)
C6A C7A 1.560(2)
C6A H6A 1
C7A C17A 1.531(2)
C7A C8A 1.556(3)
C8A C18A 1.541(3)
C8A C9A 1.548(2)
C8A H8A 1
C9A C10A 1.518(3)
C9A H9A 1
C10A C15A 1.394(2)
C10A C11A 1.402(3)
C11A C12A 1.363(3)
C11A H11A 0.95
C12A C13A 1.385(3)
C13A C14A 1.381(2)
C14A C15A 1.418(2)
C15A C16A 1.492(2)
C17A H17A 0.98
C17A H17B 0.98
C17A H17C 0.98
C18A H18A 0.98
C18A H18B 0.98
C18A H18C 0.98
C19A H19A 0.99
C19A H19B 0.99
C20A H20A 0.98
C20A H20B 0.98
C20A H20C 0.98
C21A H21A 0.98
C21A H21B 0.98
C21A H21C 0.98
C22A H22A 0.98
C22A H22B 0.98
C22A H22C 0.98
C23A H23A 0.98
C23A H23B 0.98
C23A H23C 0.98
C24A C25A 1.493(3)
C25A H25A 0.98
C25A H25B 0.98
C25A H25C 0.98
C26A C27A 1.492(3)
C27A H27A 0.98
C27A H27B 0.98
C27A H27C 0.98
O1B C1B 1.3695(19)
O1B C21B 1.435(2)
O2B C2B 1.3827(19)
O2B C22B 1.440(2)
O3B C3B 1.375(2)
O3B C23B 1.433(2)
O4B C24B 1.3498(19)
O4B C6B 1.4464(19)
O5B C24B 1.202(2)
O6B C7B 1.432(2)
O6B HO6B 0.87(3)
O7B C26B 1.352(2)
O7B C9B 1.456(2)
O8B C26B 1.195(2)
O9B C12B 1.389(2)
O9B C19B 1.437(3)
O10B C13B 1.386(2)
O10B C19B 1.440(2)
O11B C14B 1.373(2)
O11B C20B 1.432(2)
C1B C2B 1.395(2)
C1B C16B 1.407(2)
C2B C3B 1.397(2)
C3B C4B 1.384(2)
C4B C5B 1.395(2)
C4B H4B 0.95
C5B C16B 1.394(2)
C5B C6B 1.523(2)
C6B C7B 1.555(2)
C6B H6B 1
C7B C17B 1.524(2)
C7B C8B 1.554(2)
C8B C18B 1.540(2)
C8B C9B 1.546(2)
C8B H8B 1
C9B C10B 1.517(2)
C9B H9B 1
C10B C15B 1.397(2)
C10B C11B 1.406(2)
C11B C12B 1.369(3)
C11B H11B 0.95
C12B C13B 1.376(3)
C13B C14B 1.379(2)
C14B C15B 1.415(2)
C15B C16B 1.493(2)
C17B H17D 0.98
C17B H17E 0.98
C17B H17F 0.98
C18B H18D 0.98
C18B H18E 0.98
C18B H18F 0.98
C19B H19C 0.99
C19B H19D 0.99
C20B H20D 0.98
C20B H20E 0.98
C20B H20F 0.98
C21B H21D 0.98
C21B H21E 0.98
C21B H21F 0.98
C22B H22D 0.98
C22B H22E 0.98
C22B H22F 0.98
C23B H23D 0.98
C23B H23E 0.98
C23B H23F 0.98
C24B C25B 1.497(3)
C25B H25D 0.98
C25B H25E 0.98
C25B H25F 0.98
C26B C27B 1.493(3)
C27B H27D 0.98
C27B H27E 0.98
C27B H27F 0.98

loop_
_geom_hbond_atom_site_label_D
_geom_hbond_atom_site_label_H
_geom_hbond_atom_site_label_A
_geom_hbond_distance_DH
_geom_hbond_distance_HA
_geom_hbond_distance_DA
_geom_hbond_angle_DHA
O6B HO6B O7B 0.87(3) 2.11(3) 2.8377(17) 140(2)
O6A H06A O7A 0.87(3) 2.23(3) 2.8957(18) 133(2)

loop_
_geom_torsion_atom_site_label_1
_geom_torsion_atom_site_label_2
_geom_torsion_atom_site_label_3
_geom_torsion_atom_site_label_4
_geom_torsion
C21A O1A C1A C2A 55.7(2)
C21A O1A C1A C16A -130.71(17)
C22A O2A C2A C1A -125.23(17)
C22A O2A C2A C3A 61.3(2)
O1A C1A C2A O2A 2.0(2)
C16A C1A C2A O2A -171.26(15)
O1A C1A C2A C3A 175.68(14)
C16A C1A C2A C3A 2.4(2)
C23A O3A C3A C4A 12.6(2)
C23A O3A C3A C2A -168.57(15)
O2A C2A C3A O3A -6.7(2)
C1A C2A C3A O3A 179.88(14)
O2A C2A C3A C4A 172.17(15)
C1A C2A C3A C4A -1.3(2)
O3A C3A C4A C5A 177.46(15)
C2A C3A C4A C5A -1.3(2)
C3A C4A C5A C16A 2.8(2)
C3A C4A C5A C6A -172.93(15)
C24A O4A C6A C5A 67.77(18)
C24A O4A C6A C7A -163.44(13)
C16A C5A C6A O4A 35.7(2)
C4A C5A C6A O4A -148.77(14)
C16A C5A C6A C7A -88.5(2)
C4A C5A C6A C7A 86.98(18)
O4A C6A C7A O6A -173.89(12)
C5A C6A C7A O6A -44.87(18)
O4A C6A C7A C17A 73.96(17)
C5A C6A C7A C17A -157.02(16)
O4A C6A C7A C8A -47.91(18)
C5A C6A C7A C8A 81.10(19)
O6A C7A C8A C18A -51.74(19)
C17A C7A C8A C18A 64.1(2)
C6A C7A C8A C18A -175.79(15)
O6A C7A C8A C9A 73.75(19)
C17A C7A C8A C9A -170.43(16)
C6A C7A C8A C9A -50.3(2)
C26A O7A C9A C10A 70.07(18)
C26A O7A C9A C8A -160.59(13)
C18A C8A C9A O7A 77.74(19)
C7A C8A C9A O7A -49.1(2)
C18A C8A C9A C10A -154.16(18)
C7A C8A C9A C10A 79.0(2)
O7A C9A C10A C15A 34.2(2)
C8A C9A C10A C15A -91.5(2)
O7A C9A C10A C11A -148.11(15)
C8A C9A C10A C11A 86.25(19)
C15A C10A C11A C12A 0.5(2)
C9A C10A C11A C12A -177.32(15)
C10A C11A C12A C13A -1.1(3)
C10A C11A C12A O9A 178.48(17)
C19A O9A C12A C11A 173.4(2)
C19A O9A C12A C13A -7.0(2)
C11A C12A C13A C14A 0.5(3)
O9A C12A C13A C14A -179.12(15)
C11A C12A C13A O10A 178.29(16)
O9A C12A C13A O10A -1.3(2)
C19A O10A C13A C14A -173.1(2)
C19A O10A C13A C12A 9.3(2)
C20A O11A C14A C13A 19.9(3)
C20A O11A C14A C15A -163.95(19)
C12A C13A C14A O11A 176.76(15)
O10A C13A C14A O11A -0.5(3)
C12A C13A C14A C15A 0.7(2)
O10A C13A C14A C15A -176.64(16)
C11A C10A C15A C14A 0.6(2)
C9A C10A C15A C14A 178.26(15)
C11A C10A C15A C16A -175.05(15)
C9A C10A C15A C16A 2.6(2)
O11A C14A C15A C10A -177.66(14)
C13A C14A C15A C10A -1.2(2)
O11A C14A C15A C16A -1.8(2)
C13A C14A C15A C16A 174.66(15)
C4A C5A C16A C1A -1.7(2)
C6A C5A C16A C1A 173.61(15)
C4A C5A C16A C15A 179.61(15)
C6A C5A C16A C15A -5.1(2)
O1A C1A C16A C5A -174.54(14)
C2A C1A C16A C5A -0.9(2)
O1A C1A C16A C15A 4.2(2)
C2A C1A C16A C15A 177.85(15)
C10A C15A C16A C5A 63.9(2)
C14A C15A C16A C5A -111.89(17)
C10A C15A C16A C1A -114.78(17)
C14A C15A C16A C1A 69.4(2)
C13A O10A C19A O9A -13.7(2)
C12A O9A C19A O10A 12.9(2)
C6A O4A C24A O5A 0.7(2)
C6A O4A C24A C25A 179.50(13)
C9A O7A C26A O8A 5.9(2)
C9A O7A C26A C27A -171.89(14)
C21B O1B C1B C2B 50.8(2)
C21B O1B C1B C16B -135.68(16)
C22B O2B C2B C1B -115.14(17)
C22B O2B C2B C3B 71.1(2)
O1B C1B C2B O2B 0.0(2)
C16B C1B C2B O2B -173.15(14)
O1B C1B C2B C3B 173.92(14)
C16B C1B C2B C3B 0.7(2)
C23B O3B C3B C4B 4.6(2)
C23B O3B C3B C2B -176.98(15)
O2B C2B C3B O3B -5.1(2)
C1B C2B C3B O3B -178.86(14)
O2B C2B C3B C4B 173.39(15)
C1B C2B C3B C4B -0.4(2)
O3B C3B C4B C5B 177.69(15)
C2B C3B C4B C5B -0.7(2)
C3B C4B C5B C16B 1.4(2)
C3B C4B C5B C6B -176.36(15)
C24B O4B C6B C5B 68.53(16)
C24B O4B C6B C7B -161.40(12)
C16B C5B C6B O4B 37.7(2)
C4B C5B C6B O4B -144.64(14)
C16B C5B C6B C7B -87.71(19)
C4B C5B C6B C7B 89.93(17)
O4B C6B C7B O6B -173.18(12)
C5B C6B C7B O6B -43.97(18)
O4B C6B C7B C17B 75.07(16)
C5B C6B C7B C17B -155.72(15)
O4B C6B C7B C8B -47.28(17)
C5B C6B C7B C8B 81.93(18)
O6B C7B C8B C18B -52.66(19)
C17B C7B C8B C18B 62.91(19)
C6B C7B C8B C18B -176.44(14)
O6B C7B C8B C9B 72.46(18)
C17B C7B C8B C9B -171.98(15)
C6B C7B C8B C9B -51.3(2)
C26B O7B C9B C10B 69.58(17)
C26B O7B C9B C8B -161.66(13)
C18B C8B C9B O7B 79.36(18)
C7B C8B C9B O7B -47.03(18)
C18B C8B C9B C10B -153.97(16)
C7B C8B C9B C10B 79.6(2)
O7B C9B C10B C15B 31.4(2)
C8B C9B C10B C15B -93.21(19)
O7B C9B C10B C11B -150.05(14)
C8B C9B C10B C11B 85.36(18)
C15B C10B C11B C12B -0.2(2)
C9B C10B C11B C12B -178.79(15)
C10B C11B C12B C13B -1.8(3)
C10B C11B C12B O9B -176.33(16)
C19B O9B C12B C11B -170.22(19)
C19B O9B C12B C13B 14.67(19)
C11B C12B C13B C14B 0.9(3)
O9B C12B C13B C14B 176.39(15)
C11B C12B C13B O10B -174.65(16)
O9B C12B C13B O10B 0.8(2)
C19B O10B C13B C12B -15.84(19)
C19B O10B C13B C14B 168.99(18)
C20B O11B C14B C13B -55.0(2)
C20B O11B C14B C15B 126.68(17)
C12B C13B C14B O11B -176.40(16)
O10B C13B C14B O11B -1.7(3)
C12B C13B C14B C15B 1.9(2)
O10B C13B C14B C15B 176.59(16)
C11B C10B C15B C14B 3.0(2)
C9B C10B C15B C14B -178.57(14)
C11B C10B C15B C16B -172.82(15)
C9B C10B C15B C16B 5.7(2)
O11B C14B C15B C10B 174.59(14)
C13B C14B C15B C10B -3.8(2)
O11B C14B C15B C16B -9.4(2)
C13B C14B C15B C16B 172.23(15)
C4B C5B C16B C1B -1.0(2)
C6B C5B C16B C1B 176.47(14)
C4B C5B C16B C15B 177.77(15)
C6B C5B C16B C15B -4.7(2)
O1B C1B C16B C5B -173.58(13)
C2B C1B C16B C5B 0.0(2)
O1B C1B C16B C15B 7.6(2)
C2B C1B C16B C15B -178.86(14)
C10B C15B C16B C5B 60.2(2)
C14B C15B C16B C5B -115.63(16)
C10B C15B C16B C1B -120.99(16)
C14B C15B C16B C1B 63.2(2)
C12B O9B C19B O10B -24.4(2)
C13B O10B C19B O9B 24.7(2)
C6B O4B C24B O5B 0.2(2)
C6B O4B C24B C25B 179.70(13)
C9B O7B C26B O8B 9.5(2)
C9B O7B C26B C27B -169.26(14)
